data_2006105
loop_
_publ_author_name
'Jones, Peter G.'
'Ernst, Ludger'
'Dix, Ina'
'Wittkowski, Lars'

_publ_section_title
;
 A Diastereomeric Pair of Cyclophane Derivatives: Planar--Chiral and
 <i>meso</i>-Dimethylbis([2.2]paracyclophan-4-yl)silane
;
_journal_issue 5
_journal_name_full 'Acta Crystallographica Section C'
_journal_page_first 612
_journal_page_last 615
_journal_paper_doi 10.1107/S0108270197000085
_journal_volume 53
_journal_year 1997
_chemical_formula_sum 'C34 H36 Si'
_chemical_formula_weight 472.72
_chemical_name_systematic meso-dimethyl-bis([2.2]paracyclophan-4-yl)silane
_chemical_temperature_decomposition 254
_space_group_IT_number 2
_symmetry_cell_setting triclinic
_symmetry_space_group_name_Hall '-P 1'
_symmetry_space_group_name_H-M 'P -1'
_audit_creation_method SHELXL
_cell_angle_alpha 65.191(12)
_cell_angle_beta 87.299(10)
_cell_angle_gamma 79.709(12)
_cell_formula_units_Z 4
_cell_length_a 11.115(2)
_cell_length_b 15.077(3)
_cell_length_c 17.182(3)
_cell_measurement_reflns_used 64
_cell_measurement_temperature 173(2)
_cell_measurement_theta_max 11.5
_cell_measurement_theta_min 3.1
_cell_volume 2570.3(9)
_computing_cell_refinement XSCANS
_computing_data_collection 'XSCANS (Siemens, 1991)'
_computing_data_reduction XSCANS
_computing_molecular_graphics 'XP (Siemens, 1994)'
_computing_publication_material SHELXL93
_computing_structure_refinement 'SHELXL93 (Sheldrick, 1993)'
_computing_structure_solution 'SHELXS86 (Sheldrick, 1990)'
_diffrn_ambient_temperature 173(2)
_diffrn_measurement_device 'Siemens P4'
_diffrn_measurement_method \w
_diffrn_radiation_monochromator graphite
_diffrn_radiation_source 'fine-focus sealed tube'
_diffrn_radiation_type MoK\a
_diffrn_radiation_wavelength 0.71073
_diffrn_reflns_av_R_equivalents 0.0272
_diffrn_reflns_av_sigmaI/netI 0.1774
_diffrn_reflns_limit_h_max 13
_diffrn_reflns_limit_h_min -13
_diffrn_reflns_limit_k_max 16
_diffrn_reflns_limit_k_min 0
_diffrn_reflns_limit_l_max 20
_diffrn_reflns_limit_l_min -18
_diffrn_reflns_number 9147
_diffrn_reflns_theta_max 25
_diffrn_reflns_theta_min 3.02
_diffrn_standards_decay_% 2
_diffrn_standards_interval_count 247
_diffrn_standards_number 3
_exptl_absorpt_coefficient_mu 0.113
_exptl_absorpt_correction_type none
_exptl_crystal_colour colourless
_exptl_crystal_density_diffrn 1.222
_exptl_crystal_density_method 'not measured'
_exptl_crystal_description tablet
_exptl_crystal_F_000 1016
_exptl_crystal_size_max 0.76
_exptl_crystal_size_mid 0.18
_exptl_crystal_size_min 0.06
_refine_diff_density_max 0.651
_refine_diff_density_min -0.224
_refine_ls_extinction_method none
_refine_ls_goodness_of_fit_all 0.788
_refine_ls_goodness_of_fit_obs 1.007
_refine_ls_hydrogen_treatment 'H atoms: methyl H atoms rigid, others riding'
_refine_ls_matrix_type full
_refine_ls_number_parameters 635
_refine_ls_number_reflns 8777
_refine_ls_number_restraints 628
_refine_ls_restrained_S_all 0.768
_refine_ls_restrained_S_obs 0.926
_refine_ls_R_factor_all 0.1511
_refine_ls_R_factor_obs .0531
_refine_ls_shift/esd_max 0.001
_refine_ls_shift/esd_mean 0.000
_refine_ls_structure_factor_coef Fsqd
_refine_ls_weighting_details 'w = 1/[\s^2^(Fo^2^)+(0.0323P)^2^] where P = (Fo^2^+2Fc^2^)/3'
_refine_ls_weighting_scheme calc
_refine_ls_wR_factor_all 0.1106
_refine_ls_wR_factor_obs .0876
_reflns_number_observed 3765
_reflns_number_total 8779
_reflns_observed_criterion >2sigma(I)
_cod_data_source_file fg1229.cif
_cod_data_source_block parasil
_cod_depositor_comments
;
The following automatic conversions were performed:

'_chemical_melting_point' tag was changed to
'_chemical_temperature_decomposition' since the value had been '254
(dec.)'. The value '254 (dec.)' was changed to '254'.

Automatic conversion script
Id: cif_fix_values 1646 2011-03-28 12:23:43Z adriana 

The following automatic conversions were performed:

'_chemical_melting_point' tag was changed to
'_chemical_temperature_decomposition' since the value had been '254
(dec.)'. The value '254 (dec.)' was changed to '254'.

Automatic conversion script
Id: cif_fix_values 1715 2011-07-08 13:25:40Z adriana 

The following automatic conversions were performed:

'_refine_ls_weighting_scheme' value 'calc w =
1/[\s^2^(Fo^2^)+(0.0323P)^2^] where P = (Fo^2^+2Fc^2^)/3' was changed
to 'calc'. New tag '_refine_ls_weighting_details' was created. The
value of the new tag was set to 'w = 1/[\s^2^(Fo^2^)+(0.0323P)^2^]
where P = (Fo^2^+2Fc^2^)/3'.

Automatic conversion script
Id: cif_fix_values 3143 2015-03-26 13:38:13Z robertas 
;
_cod_original_cell_volume 2570.5(8)
_cod_database_code 2006105

loop_
_symmetry_equiv_pos_as_xyz
'x, y, z'
'-x, -y, -z'

loop_
_atom_site_aniso_label
_atom_site_aniso_U_11
_atom_site_aniso_U_22
_atom_site_aniso_U_33
_atom_site_aniso_U_12
_atom_site_aniso_U_13
_atom_site_aniso_U_23
Si1 .0218(6) .0404(7) .0203(6) -.0046(5) .0009(5) -.0110(5)
C1 .059(3) .059(3) .040(3) -.027(2) .013(2) -.027(2)
C2 .034(2) .027(2) .037(2) -.010(2) .001(2) -.013(2)
C3 .021(2) .027(2) .022(2) -.012(2) .004(2) -.006(2)
C4 .025(2) .023(2) .017(2) -.006(2) .0031(15) -.005(2)
C5 .032(2) .036(2) .025(2) -.004(2) .001(2) -.016(2)
C6 .033(2) .034(2) .026(2) -.006(2) -.005(2) -.014(2)
C7 .027(2) .039(2) .026(2) -.004(2) -.008(2) -.006(2)
C8 .029(2) .025(2) .030(2) -.004(2) .002(2) -.003(2)
C9 .039(3) .052(3) .056(3) -.008(2) -.010(2) -.029(2)
C10 .033(3) .056(3) .080(3) -.016(2) .004(2) -.035(3)
C11 .024(2) .036(3) .057(3) -.015(2) .012(2) -.019(2)
C12 .023(2) .053(3) .053(3) -.006(2) .008(2) -.021(2)
C13 .039(2) .032(3) .046(3) -.001(2) .016(2) -.016(2)
C14 .033(2) .037(3) .030(2) -.008(2) .013(2) -.016(2)
C15 .032(2) .043(3) .027(2) -.006(2) .006(2) -.008(2)
C16 .036(2) .030(2) .055(3) -.012(2) .015(2) -.011(2)
C17 .033(2) .056(3) .027(2) -.014(2) .000(2) .000(2)
C18 .031(2) .068(3) .034(2) .009(2) -.004(2) -.028(2)
C1' .038(2) .036(2) .047(3) -.010(2) -.007(2) -.019(2)
C2' .026(2) .037(2) .032(2) -.010(2) .000(2) -.010(2)
C3' .013(2) .029(2) .025(2) .002(2) -.004(2) -.010(2)
C4' .020(2) .024(2) .021(2) .000(2) .0001(15) -.009(2)
C5' .025(2) .022(2) .029(2) -.006(2) .000(2) -.007(2)
C6' .035(2) .025(2) .034(2) .003(2) -.009(2) -.016(2)
C7' .039(2) .038(3) .019(2) .006(2) -.006(2) -.014(2)
C8' .022(2) .034(2) .024(2) .001(2) .003(2) -.010(2)
C9' .042(3) .040(3) .048(3) -.006(2) -.015(2) -.021(2)
C10' .035(2) .048(3) .070(3) -.002(2) -.016(2) -.031(3)
C11' .020(2) .034(2) .047(2) .002(2) -.013(2) -.020(2)
C12' .038(2) .037(3) .030(2) .006(2) -.010(2) -.014(2)
C13' .031(2) .023(2) .035(2) -.004(2) .001(2) -.003(2)
C14' .032(2) .020(2) .040(2) .001(2) -.003(2) -.016(2)
C15' .032(2) .030(2) .030(2) .001(2) .000(2) -.018(2)
C16' .021(2) .035(2) .042(2) -.002(2) .003(2) -.015(2)
Si2 .0235(6) .0344(7) .0207(6) -.0094(5) .0030(5) -.0128(5)
C1" .040(2) .042(3) .043(2) -.023(2) .008(2) -.019(2)
C2" .030(2) .029(2) .044(2) -.004(2) -.001(2) -.019(2)
C3" .028(2) .034(2) .022(2) -.010(2) .007(2) -.016(2)
C4" .020(2) .032(2) .017(2) -.008(2) .0065(14) -.013(2)
C5" .024(2) .028(2) .028(2) -.010(2) .005(2) -.013(2)
C6" .018(2) .037(2) .024(2) -.009(2) .003(2) -.010(2)
C7" .015(2) .043(3) .032(2) -.005(2) .004(2) -.012(2)
C8" .023(2) .035(2) .036(2) -.003(2) .008(2) -.022(2)
C9" .027(2) .044(3) .040(2) -.008(2) -.007(2) -.017(2)
C10" .047(3) .059(3) .038(2) -.018(2) -.003(2) -.025(2)
C11" .031(2) .047(3) .018(2) -.012(2) .006(2) -.014(2)
C12" .026(2) .041(3) .027(2) -.003(2) .002(2) -.006(2)
C13" .040(2) .023(2) .036(2) -.011(2) .010(2) -.009(2)
C14" .027(2) .036(2) .030(2) -.015(2) .006(2) -.012(2)
C15" .021(2) .035(2) .022(2) -.007(2) .004(2) -.008(2)
C16" .032(2) .033(2) .023(2) -.004(2) .006(2) -.013(2)
C17" .034(2) .061(3) .027(2) -.020(2) .010(2) -.023(2)
C18" .026(2) .040(2) .030(2) -.007(2) -.002(2) -.010(2)
C1# .046(3) .038(2) .035(2) -.010(2) .003(2) -.020(2)
C2# .035(2) .038(2) .021(2) -.011(2) .003(2) -.015(2)
C3# .022(2) .027(2) .018(2) -.001(2) .000(2) -.008(2)
C4# .022(2) .021(2) .024(2) -.005(2) .000(2) -.009(2)
C5# .026(2) .030(2) .027(2) -.002(2) .002(2) -.016(2)
C6# .028(2) .025(2) .033(2) -.005(2) -.002(2) -.013(2)
C7# .025(2) .023(2) .035(2) -.005(2) .004(2) -.003(2)
C8# .029(2) .033(2) .024(2) -.007(2) .004(2) -.005(2)
C9# .030(2) .044(3) .049(3) -.011(2) -.003(2) -.027(2)
C10# .033(2) .046(3) .060(3) .000(2) -.018(2) -.019(2)
C11# .023(2) .036(2) .039(2) .003(2) -.011(2) -.011(2)
C12# .023(2) .037(3) .048(3) -.002(2) .003(2) -.011(2)
C13# .034(2) .032(2) .038(2) .002(2) .011(2) -.014(2)
C14# .030(2) .019(2) .031(2) .002(2) .002(2) -.010(2)
C15# .030(2) .027(2) .033(2) -.007(2) .006(2) -.010(2)
C16# .040(2) .036(3) .023(2) -.001(2) -.005(2) -.003(2)

loop_
_atom_site_label
_atom_site_fract_x
_atom_site_fract_y
_atom_site_fract_z
_atom_site_U_iso_or_equiv
_atom_site_thermal_displace_type
_atom_site_calc_flag
_atom_site_refinement_flags
_atom_site_occupancy
_atom_site_disorder_group
_atom_site_type_symbol
Si1 .57985(9) .54284(8) .16938(6) .0282(3) Uani d U 1 . Si
C1 .2907(4) .6946(3) .2798(2) .0482(12) Uani d U 1 . C
H1A .3396(4) .6563(3) .3340(2) .058 Uiso calc R 1 . H
H1B .2482(4) .7575(3) .2810(2) .058 Uiso calc R 1 . H
C2 .3803(3) .7192(3) .2017(2) .0318(9) Uani d U 1 . C
H2A .3757(3) .7920(3) .1724(2) .038 Uiso calc R 1 . H
H2B .4652(3) .6894(3) .2243(2) .038 Uiso calc R 1 . H
C3 .3518(3) .6817(3) .1370(2) .0241(8) Uani d U 1 . C
C4 .4125(3) .5901(3) .1376(2) .0227(8) Uani d U 1 . C
C5 .3468(3) .5410(3) .1052(2) .0300(9) Uani d U 1 . C
H5 .3840(3) .4781(3) .1075(2) .036 Uiso calc R 1 . H
C6 .2279(3) .5819(3) .0697(2) .0307(9) Uani d U 1 . C
C7 .1880(3) .6809(3) .0503(2) .0332(10) Uani d U 1 . C
H7 .1181(3) .7157(3) .0135(2) .040 Uiso calc R 1 . H
C8 .2485(3) .7303(3) .0838(2) .0310(9) Uani d U 1 . C
H8 .2190(3) .7984(3) .0702(2) .037 Uiso calc R 1 . H
C9 .1380(4) .5187(3) .0678(3) .0465(11) Uani d U 1 . C
H9A .1830(4) .4520(3) .0773(3) .056 Uiso calc R 1 . H
H9B .0972(4) .5487(3) .0103(3) .056 Uiso calc R 1 . H
C10 .0375(4) .5079(3) .1378(3) .0531(12) Uani d U 1 . C
H10A -.0416(4) .5473(3) .1089(3) .064 Uiso calc R 1 . H
H10B .0276(4) .4374(3) .1665(3) .064 Uiso calc R 1 . H
C11 .0676(3) .5412(3) .2045(3) .0382(10) Uani d U 1 . C
C12 .0201(4) .6340(3) .1997(3) .0440(11) Uani d U 1 . C
H12 -.0571(4) .6666(3) .1715(3) .053 Uiso calc R 1 . H
C13 .0814(4) .6813(3) .2347(2) .0403(11) Uani d U 1 . C
H13 .0454(4) .7451(3) .2310(2) .048 Uiso calc R 1 . H
C14 .1961(3) .6361(3) .2755(2) .0331(9) Uani d U 1 . C
C15 .2301(3) .5356(3) .2958(2) .0364(10) Uani d U 1 . C
H15 .2978(3) .4985(3) .3343(2) .044 Uiso calc R 1 . H
C16 .1679(4) .4881(3) .2615(3) .0423(11) Uani d U 1 . C
H16 .1932(4) .4192(3) .2766(3) .051 Uiso calc R 1 . H
C17 .6595(3) .6519(3) .1115(2) .0439(11) Uani d U 1 . C
H17A .6396(15) .6990(8) .1377(9) .053 Uiso calc R 1 . H
H17B .6322(15) .6847(10) .0510(4) .053 Uiso calc R 1 . H
H17C .7481(4) .6288(3) .1155(12) .053 Uiso calc R 1 . H
C18 .6376(3) .4488(3) .1267(2) .0446(11) Uani d U 1 . C
H18A .6005(14) .3896(7) .1573(9) .054 Uiso calc R 1 . H
H18B .7267(4) .4308(12) .1348(12) .054 Uiso calc R 1 . H
H18C .6158(17) .4766(6) .0654(4) .054 Uiso calc R 1 . H
C1' .5940(3) .2504(3) .3548(3) .0390(10) Uani d U 1 . C
H1'1 .5581(3) .1931(3) .3951(3) .047 Uiso calc R 1 . H
H1'2 .6090(3) .2424(3) .3006(3) .047 Uiso calc R 1 . H
C2' .4984(3) .3498(3) .3359(2) .0323(9) Uani d U 1 . C
H2'1 .4683(3) .3783(3) .2755(2) .039 Uiso calc R 1 . H
H2'2 .4274(3) .3334(3) .3730(2) .039 Uiso calc R 1 . H
C3' .5515(3) .4267(3) .3511(2) .0236(8) Uani d U 1 . C
C4' .6132(3) .4962(2) .2877(2) .0228(8) Uani d U 1 . C
C5' .7032(3) .5312(2) .3163(2) .0263(9) Uani d U 1 . C
H5' .7482(3) .5763(2) .2746(2) .032 Uiso calc R 1 . H
C6' .7298(3) .5032(3) .4023(2) .0306(9) Uani d U 1 . C
C7' .6448(3) .4571(3) .4598(2) .0330(10) Uani d U 1 . C
H7' .6464(3) .4520(3) .5167(2) .040 Uiso calc R 1 . H
C8' .5578(3) .4184(3) .4349(2) .0287(9) Uani d U 1 . C
H8' .5014(3) .3857(3) .4754(2) .034 Uiso calc R 1 . H
C9' .8539(3) .5040(3) .4341(3) .0424(11) Uani d U 1 . C
H9'1 .8426(3) .5286(3) .4796(3) .051 Uiso calc R 1 . H
H9'2 .8953(3) .5508(3) .3862(3) .051 Uiso calc R 1 . H
C10' .9389(4) .3985(3) .4710(3) .0489(12) Uani d U 1 . C
H10C 1.0211(4) .4049(3) .4468(3) .059 Uiso calc R 1 . H
H10D .9480(4) .3737(3) .5341(3) .059 Uiso calc R 1 . H
C11' .8884(3) .3240(3) .4503(3) .0328(9) Uani d U 1 . C
C12' .8178(3) .2599(3) .5079(2) .0364(10) Uani d U 1 . C
H12' .8281(3) .2412(3) .5677(2) .044 Uiso calc R 1 . H
C13' .7324(3) .2230(3) .4791(2) .0330(10) Uani d U 1 . C
H13' .6849(3) .1791(3) .5194(2) .040 Uiso calc R 1 . H
C14' .7154(3) .2492(3) .3926(2) .0298(9) Uani d U 1 . C
C15' .8054(3) .2947(3) .3383(2) .0298(9) Uani d U 1 . C
H15' .8078(3) .3003(3) .2812(2) .036 Uiso calc R 1 . H
C16' .8905(3) .3317(3) .3668(2) .0334(10) Uani d U 1 . C
H16' .9509(3) .3625(3) .3291(2) .040 Uiso calc R 1 . H
Si2 .44194(9) -.06877(8) .84271(6) .0253(3) Uani d U 1 . Si
C1" .4489(3) .2230(3) .6466(2) .0396(10) Uani d U 1 . C
H1"1 .4404(3) .2959(3) .6253(2) .048 Uiso calc R 1 . H
H1"2 .5373(3) .1948(3) .6558(2) .048 Uiso calc R 1 . H
C2" .3837(3) .1812(3) .7356(2) .0327(9) Uani d U 1 . C
H2"1 .4465(3) .1406(3) .7816(2) .039 Uiso calc R 1 . H
H2"2 .3424(3) .2376(3) .7479(2) .039 Uiso calc R 1 . H
C3" .2900(3) .1182(3) .7366(2) .0261(8) Uani d U 1 . C
C4" .3193(3) .0151(3) .7595(2) .0221(8) Uani d U 1 . C
C5" .2466(3) -.0239(3) .7218(2) .0255(9) Uani d U 1 . C
H5" .2652(3) -.0928(3) .7350(2) .031 Uiso calc R 1 . H
C6" .1472(3) .0344(3) .6654(2) .0269(9) Uani d U 1 . C
C7" .1057(3) .1279(3) .6626(2) .0311(9) Uani d U 1 . C
H7" .0282(3) .1638(3) .6363(2) .037 Uiso calc R 1 . H
C8" .1762(3) .1692(3) .6978(2) .0295(9) Uani d U 1 . C
H8" .1466(3) .2334(3) .6956(2) .035 Uiso calc R 1 . H
C9" .1023(3) .0058(3) .5988(2) .0368(10) Uani d U 1 . C
H9"1 .0117(3) .0202(3) .5960(2) .044 Uiso calc R 1 . H
H9"2 .1281(3) -.0666(3) .6173(2) .044 Uiso calc R 1 . H
C10" .1510(4) .0614(3) .5065(2) .0449(11) Uani d U 1 . C
H10E .1832(4) .0125(3) .4830(2) .054 Uiso calc R 1 . H
H10F .0821(4) .1084(3) .4684(2) .054 Uiso calc R 1 . H
C11" .2509(3) .1180(3) .5068(2) .0312(9) Uani d U 1 . C
C12" .2240(3) .2176(3) .4909(2) .0344(10) Uani d U 1 . C
H12" .1550(3) .2587(3) .4553(2) .041 Uiso calc R 1 . H
C13" .2964(3) .2578(3) .5263(2) .0337(10) Uani d U 1 . C
H13" .2766(3) .3263(3) .5145(2) .040 Uiso calc R 1 . H
C14" .3980(3) .1995(3) .5789(2) .0309(9) Uani d U 1 . C
C15" .4387(3) .1073(3) .5775(2) .0275(9) Uani d U 1 . C
H15" .5176(3) .0717(3) .6007(2) .033 Uiso calc R 1 . H
C16" .3659(3) .0666(3) .5428(2) .0291(9) Uani d U 1 . C
H16" .3947(3) .0029(3) .5436(2) .035 Uiso calc R 1 . H
C17" .4046(3) -.0461(3) .9410(2) .0375(10) Uani d U 1 . C
H17D .4099(18) .0227(5) .9286(4) .045 Uiso calc R 1 . H
H17E .4629(11) -.0913(10) .9877(4) .045 Uiso calc R 1 . H
H17F .3215(7) -.0578(14) .9580(8) .045 Uiso calc R 1 . H
C18" .4269(3) -.1998(3) .8722(2) .0333(9) Uani d U 1 . C
H18D .3424(5) -.2083(4) .8879(12) .040 Uiso calc R 1 . H
H18E .4824(13) -.2439(3) .9210(8) .040 Uiso calc R 1 . H
H18F .4478(17) -.2163(5) .8232(5) .040 Uiso calc R 1 . H
C1# .7096(3) -.2256(3) .7432(2) .0378(10) Uani d U 1 . C
H1#1 .6562(3) -.2741(3) .7757(2) .045 Uiso calc R 1 . H
H1#2 .7477(3) -.2444(3) .6977(2) .045 Uiso calc R 1 . H
C2# .6280(3) -.1177(3) .6996(2) .0302(9) Uani d U 1 . C
H2#1 .6414(3) -.0893(3) .6371(2) .036 Uiso calc R 1 . H
H2#2 .5406(3) -.1237(3) .7080(2) .036 Uiso calc R 1 . H
C3# .6561(3) -.0480(3) .7351(2) .0233(8) Uani d U 1 . C
C4# .5995(3) -.0402(2) .8082(2) .0226(8) Uani d U 1 . C
C5# .6665(3) -.0089(2) .8566(2) .0263(9) Uani d U 1 . C
H5# .6315(3) -.0041(2) .9065(2) .032 Uiso calc R 1 . H
C6# .7830(3) .0154(3) .8339(2) .0284(9) Uani d U 1 . C
C7# .8175(3) .0309(3) .7514(2) .0310(9) Uani d U 1 . C
H7# .8843(3) .0641(3) .7277(2) .037 Uiso calc R 1 . H
C8# .7560(3) -.0012(3) .7034(2) .0311(9) Uani d U 1 . C
H8# .7825(3) .0088(3) .6474(2) .037 Uiso calc R 1 . H
C9# .8760(3) .0053(3) .9000(2) .0377(10) Uani d U 1 . C
H9#1 .8337(3) -.0001(3) .9534(2) .045 Uiso calc R 1 . H
H9#2 .9132(3) .0658(3) .8784(2) .045 Uiso calc R 1 . H
C10# .9804(4) -.0881(3) .9210(3) .0478(12) Uani d U 1 . C
H10G 1.0553(4) -.0661(3) .8914(3) .057 Uiso calc R 1 . H
H10H .9993(4) -.1200(3) .9835(3) .057 Uiso calc R 1 . H
C11# .9451(3) -.1633(3) .8938(2) .0346(10) Uani d U 1 . C
C12# .9891(3) -.1712(3) .8196(3) .0392(10) Uani d U 1 . C
H12# 1.0663(3) -.1537(3) .7994(3) .047 Uiso calc R 1 . H
C13# .9215(3) -.2043(3) .7747(2) .0361(10) Uani d U 1 . C
H13# .9525(3) -.2085(3) .7236(2) .043 Uiso calc R 1 . H
C14# .8092(3) -.2313(2) .8032(2) .0278(9) Uani d U 1 . C
C15# .7805(3) -.2437(3) .8862(2) .0308(9) Uani d U 1 . C
H15# .7136(3) -.2757(3) .9124(2) .037 Uiso calc R 1 . H
C16# .8468(3) -.2106(3) .9319(2) .0366(10) Uani d U 1 . C
H16# .8255(3) -.2201(3) .9887(2) .044 Uiso calc R 1 . H

loop_
_atom_type_symbol
_atom_type_description
_atom_type_scat_dispersion_real
_atom_type_scat_dispersion_imag
_atom_type_scat_source
C C 0.0033 0.0016 'International Tables Vol C Tables 4.2.6.8 and 6.1.1.4'
H H 0.0000 0.0000 'International Tables Vol C Tables 4.2.6.8 and 6.1.1.4'
Si Si 0.0817 0.0704 'International Tables Vol C Tables 4.2.6.8 and 6.1.1.4'

loop_
_geom_angle_atom_site_label_1
_geom_angle_atom_site_label_2
_geom_angle_atom_site_label_3
_geom_angle
C18 Si1 C17 107.3(2)
C18 Si1 C4' 113.1(2)
C17 Si1 C4' 107.9(2)
C18 Si1 C4 108.2(2)
C17 Si1 C4 106.0(2)
C4' Si1 C4 113.89(15)
C14 C1 C2 113.5(3)
C3 C2 C1 113.5(3)
C8 C3 C4 117.9(3)
C8 C3 C2 118.1(3)
C4 C3 C2 123.1(3)
C5 C4 C3 117.4(3)
C5 C4 Si1 120.9(3)
C3 C4 Si1 121.4(3)
C4 C5 C6 122.0(4)
C7 C6 C5 116.8(4)
C7 C6 C9 119.7(3)
C5 C6 C9 122.4(4)
C6 C7 C8 120.9(3)
C7 C8 C3 120.8(4)
C6 C9 C10 112.8(3)
C11 C10 C9 113.5(3)
C12 C11 C16 116.5(4)
C12 C11 C10 122.0(4)
C16 C11 C10 119.6(4)
C11 C12 C13 121.9(4)
C12 C13 C14 120.5(4)
C15 C14 C13 116.2(4)
C15 C14 C1 119.7(4)
C13 C14 C1 122.7(4)
C16 C15 C14 121.6(4)
C15 C16 C11 120.3(4)
C14' C1' C2' 113.1(3)
C3' C2' C1' 113.2(3)
C8' C3' C4' 117.9(3)
C8' C3' C2' 118.4(3)
C4' C3' C2' 122.8(3)
C5' C4' C3' 116.9(3)
C5' C4' Si1 119.9(3)
C3' C4' Si1 123.2(3)
C6' C5' C4' 123.2(3)
C7' C6' C5' 116.3(3)
C7' C6' C9' 120.4(3)
C5' C6' C9' 122.3(4)
C8' C7' C6' 120.5(3)
C7' C8' C3' 121.0(3)
C6' C9' C10' 113.3(3)
C11' C10' C9' 112.3(3)
C12' C11' C16' 117.4(4)
C12' C11' C10' 121.4(4)
C16' C11' C10' 119.9(4)
C13' C12' C11' 120.5(4)
C14' C13' C12' 121.0(4)
C13' C14' C15' 116.7(4)
C13' C14' C1' 122.1(3)
C15' C14' C1' 119.9(3)
C16' C15' C14' 120.9(4)
C15' C16' C11' 120.2(4)
C18" Si2 C17" 106.1(2)
C18" Si2 C4" 108.6(2)
C17" Si2 C4" 106.2(2)
C18" Si2 C4# 114.3(2)
C17" Si2 C4# 108.7(2)
C4" Si2 C4# 112.44(15)
C14" C1" C2" 113.6(3)
C3" C2" C1" 112.6(3)
C8" C3" C4" 118.7(3)
C8" C3" C2" 116.6(3)
C4" C3" C2" 123.6(3)
C5" C4" C3" 116.7(3)
C5" C4" Si2 120.8(3)
C3" C4" Si2 122.4(3)
C4" C5" C6" 122.8(3)
C7" C6" C5" 116.8(3)
C7" C6" C9" 120.3(3)
C5" C6" C9" 121.9(3)
C8" C7" C6" 120.3(3)
C7" C8" C3" 121.0(4)
C6" C9" C10" 113.7(3)
C11" C10" C9" 112.4(3)
C12" C11" C16" 117.1(4)
C12" C11" C10" 121.2(4)
C16" C11" C10" 120.0(4)
C13" C12" C11" 120.7(4)
C12" C13" C14" 121.1(4)
C13" C14" C15" 116.3(4)
C13" C14" C1" 123.3(4)
C15" C14" C1" 119.5(3)
C16" C15" C14" 121.1(3)
C15" C16" C11" 120.6(4)
C14# C1# C2# 112.7(3)
C3# C2# C1# 113.1(3)
C8# C3# C4# 118.1(3)
C8# C3# C2# 117.7(3)
C4# C3# C2# 123.3(3)
C5# C4# C3# 116.9(3)
C5# C4# Si2 119.3(3)
C3# C4# Si2 123.8(3)
C6# C5# C4# 122.5(3)
C7# C6# C5# 116.4(3)
C7# C6# C9# 120.5(3)
C5# C6# C9# 121.9(3)
C8# C7# C6# 120.7(3)
C7# C8# C3# 121.3(3)
C6# C9# C10# 112.7(3)
C11# C10# C9# 112.4(3)
C12# C11# C16# 117.5(4)
C12# C11# C10# 121.4(4)
C16# C11# C10# 119.6(4)
C11# C12# C13# 120.7(4)
C14# C13# C12# 120.9(4)
C13# C14# C15# 116.7(4)
C13# C14# C1# 122.6(3)
C15# C14# C1# 119.3(3)
C16# C15# C14# 121.8(4)
C15# C16# C11# 119.5(4)

loop_
_geom_bond_atom_site_label_1
_geom_bond_atom_site_label_2
_geom_bond_site_symmetry_2
_geom_bond_distance
_geom_bond_publ_flag
Si1 C18 . 1.861(4) ?
Si1 C17 . 1.882(4) ?
Si1 C4' . 1.882(3) ?
Si1 C4 . 1.888(3) ?
C1 C14 . 1.510(5) ?
C1 C2 . 1.587(5) ?
C2 C3 . 1.511(5) ?
C3 C8 . 1.388(4) ?
C3 C4 . 1.420(5) ?
C4 C5 . 1.402(5) ?
C5 C6 . 1.403(5) ?
C6 C7 . 1.377(5) ?
C6 C9 . 1.508(5) ?
C7 C8 . 1.384(5) ?
C9 C10 . 1.579(5) ?
C10 C11 . 1.504(5) ?
C11 C12 . 1.373(5) ?
C11 C16 . 1.404(5) ?
C12 C13 . 1.381(5) ?
C13 C14 . 1.398(5) ?
C14 C15 . 1.387(5) ?
C15 C16 . 1.381(5) ?
C1' C14' . 1.518(5) ?
C1' C2' . 1.593(5) ?
C2' C3' . 1.508(5) ?
C3' C8' . 1.396(4) ?
C3' C4' . 1.409(4) ?
C4' C5' . 1.405(4) ?
C5' C6' . 1.387(5) ?
C6' C7' . 1.386(5) ?
C6' C9' . 1.511(5) ?
C7' C8' . 1.381(5) ?
C9' C10' . 1.580(5) ?
C10' C11' . 1.511(5) ?
C11' C12' . 1.386(5) ?
C11' C16' . 1.391(5) ?
C12' C13' . 1.386(5) ?
C13' C14' . 1.381(5) ?
C14' C15' . 1.401(5) ?
C15' C16' . 1.380(5) ?
Si2 C18" . 1.860(4) ?
Si2 C17" . 1.873(3) ?
Si2 C4" . 1.885(3) ?
Si2 C4# . 1.888(3) ?
C1" C14" . 1.509(5) ?
C1" C2" . 1.585(5) ?
C2" C3" . 1.525(5) ?
C3" C8" . 1.392(5) ?
C3" C4" . 1.413(5) ?
C4" C5" . 1.399(4) ?
C5" C6" . 1.405(4) ?
C6" C7" . 1.384(5) ?
C6" C9" . 1.513(5) ?
C7" C8" . 1.379(5) ?
C9" C10" . 1.574(5) ?
C10" C11" . 1.517(5) ?
C11" C12" . 1.387(5) ?
C11" C16" . 1.391(5) ?
C12" C13" . 1.384(5) ?
C13" C14" . 1.392(5) ?
C14" C15" . 1.393(5) ?
C15" C16" . 1.384(5) ?
C1# C14# . 1.515(5) ?
C1# C2# . 1.595(5) ?
C2# C3# . 1.499(5) ?
C3# C8# . 1.389(4) ?
C3# C4# . 1.418(4) ?
C4# C5# . 1.407(4) ?
C5# C6# . 1.402(4) ?
C6# C7# . 1.383(5) ?
C6# C9# . 1.512(5) ?
C7# C8# . 1.374(5) ?
C9# C10# . 1.578(5) ?
C10# C11# . 1.509(5) ?
C11# C12# . 1.387(5) ?
C11# C16# . 1.398(5) ?
C12# C13# . 1.387(5) ?
C13# C14# . 1.385(5) ?
C14# C15# . 1.388(5) ?
C15# C16# . 1.387(5) ?

loop_
_geom_torsion_atom_site_label_1
_geom_torsion_atom_site_label_2
_geom_torsion_atom_site_label_3
_geom_torsion_atom_site_label_4
_geom_torsion
C14 C1 C2 C3 1.5(5)
C1 C2 C3 C8 72.6(4)
C1 C2 C3 C4 -96.2(4)
C8 C3 C4 C5 -18.1(5)
C2 C3 C4 C5 150.8(3)
C8 C3 C4 Si1 155.4(3)
C2 C3 C4 Si1 -35.6(4)
C18 Si1 C4 C5 12.9(3)
C17 Si1 C4 C5 127.7(3)
C4' Si1 C4 C5 -113.8(3)
C18 Si1 C4 C3 -160.4(3)
C17 Si1 C4 C3 -45.6(3)
C4' Si1 C4 C3 72.8(3)
C3 C4 C5 C6 3.0(5)
Si1 C4 C5 C6 -170.6(3)
C4 C5 C6 C7 14.0(5)
C4 C5 C6 C9 -154.5(3)
C5 C6 C7 C8 -15.9(5)
C9 C6 C7 C8 152.9(3)
C6 C7 C8 C3 0.8(6)
C4 C3 C8 C7 16.7(5)
C2 C3 C8 C7 -152.8(3)
C7 C6 C9 C10 -64.5(5)
C5 C6 C9 C10 103.7(4)
C6 C9 C10 C11 -13.5(5)
C9 C10 C11 C12 97.6(4)
C9 C10 C11 C16 -66.5(5)
C16 C11 C12 C13 12.9(6)
C10 C11 C12 C13 -151.6(4)
C11 C12 C13 C14 1.0(6)
C12 C13 C14 C15 -14.3(5)
C12 C13 C14 C1 152.1(4)
C2 C1 C14 C15 75.6(5)
C2 C1 C14 C13 -90.2(5)
C13 C14 C15 C16 13.8(5)
C1 C14 C15 C16 -153.0(4)
C14 C15 C16 C11 0.0(6)
C12 C11 C16 C15 -13.4(6)
C10 C11 C16 C15 151.5(4)
C14' C1' C2' C3' 5.7(4)
C1' C2' C3' C8' -81.9(4)
C1' C2' C3' C4' 87.3(4)
C8' C3' C4' C5' 17.6(5)
C2' C3' C4' C5' -151.6(3)
C8' C3' C4' Si1 -162.3(3)
C2' C3' C4' Si1 28.5(4)
C18 Si1 C4' C5' 107.3(3)
C17 Si1 C4' C5' -11.3(3)
C4 Si1 C4' C5' -128.6(3)
C18 Si1 C4' C3' -72.8(3)
C17 Si1 C4' C3' 168.6(3)
C4 Si1 C4' C3' 51.3(3)
C3' C4' C5' C6' -2.3(5)
Si1 C4' C5' C6' 177.6(3)
C4' C5' C6' C7' -14.7(5)
C4' C5' C6' C9' 153.8(3)
C5' C6' C7' C8' 16.5(5)
C9' C6' C7' C8' -152.3(3)
C6' C7' C8' C3' -1.4(6)
C4' C3' C8' C7' -16.2(5)
C2' C3' C8' C7' 153.5(3)
C7' C6' C9' C10' 69.8(5)
C5' C6' C9' C10' -98.3(4)
C6' C9' C10' C11' 11.7(5)
C9' C10' C11' C12' -95.0(4)
C9' C10' C11' C16' 71.8(5)
C16' C11' C12' C13' -14.2(5)
C10' C11' C12' C13' 153.0(3)
C11' C12' C13' C14' -0.2(6)
C12' C13' C14' C15' 14.3(5)
C12' C13' C14' C1' -152.6(3)
C2' C1' C14' C13' 82.6(4)
C2' C1' C14' C15' -83.8(4)
C13' C14' C15' C16' -14.3(5)
C1' C14' C15' C16' 152.8(3)
C14' C15' C16' C11' 0.2(5)
C12' C11' C16' C15' 14.1(5)
C10' C11' C16' C15' -153.3(3)
C14" C1" C2" C3" 4.9(5)
C1" C2" C3" C8" -79.8(4)
C1" C2" C3" C4" 88.1(4)
C8" C3" C4" C5" 16.5(5)
C2" C3" C4" C5" -151.2(3)
C8" C3" C4" Si2 -159.0(3)
C2" C3" C4" Si2 33.3(4)
C18" Si2 C4" C5" -8.5(3)
C17" Si2 C4" C5" -122.2(3)
C4# Si2 C4" C5" 119.0(3)
C18" Si2 C4" C3" 166.8(3)
C17" Si2 C4" C3" 53.1(3)
C4# Si2 C4" C3" -65.6(3)
C3" C4" C5" C6" -1.4(5)
Si2 C4" C5" C6" 174.1(2)
C4" C5" C6" C7" -14.1(5)
C4" C5" C6" C9" 154.6(3)
C5" C6" C7" C8" 14.7(5)
C9" C6" C7" C8" -154.3(3)
C6" C7" C8" C3" 0.1(5)
C4" C3" C8" C7" -16.3(5)
C2" C3" C8" C7" 152.2(3)
C7" C6" C9" C10" 69.7(4)
C5" C6" C9" C10" -98.6(4)
C6" C9" C10" C11" 10.5(5)
C9" C10" C11" C12" -94.0(4)
C9" C10" C11" C16" 70.5(4)
C16" C11" C12" C13" -13.8(5)
C10" C11" C12" C13" 151.1(3)
C11" C12" C13" C14" -0.2(6)
C12" C13" C14" C15" 14.6(5)
C12" C13" C14" C1" -154.1(3)
C2" C1" C14" C13" 85.5(4)
C2" C1" C14" C15" -82.7(4)
C13" C14" C15" C16" -15.1(5)
C1" C14" C15" C16" 153.9(3)
C14" C15" C16" C11" 1.3(5)
C12" C11" C16" C15" 13.2(5)
C10" C11" C16" C15" -151.9(3)
C14# C1# C2# C3# -7.3(4)
C1# C2# C3# C8# 81.8(4)
C1# C2# C3# C4# -87.3(4)
C8# C3# C4# C5# -16.4(5)
C2# C3# C4# C5# 152.7(3)
C8# C3# C4# Si2 163.4(3)
C2# C3# C4# Si2 -27.5(5)
C18" Si2 C4# C5# -117.6(3)
C17" Si2 C4# C5# 0.8(3)
C4" Si2 C4# C5# 118.0(3)
C18" Si2 C4# C3# 62.7(3)
C17" Si2 C4# C3# -179.0(3)
C4" Si2 C4# C3# -61.8(3)
C3# C4# C5# C6# 1.1(5)
Si2 C4# C5# C6# -178.7(3)
C4# C5# C6# C7# 15.3(5)
C4# C5# C6# C9# -152.7(3)
C5# C6# C7# C8# -16.6(5)
C9# C6# C7# C8# 151.6(3)
C6# C7# C8# C3# 1.5(6)
C4# C3# C8# C7# 15.6(5)
C2# C3# C8# C7# -154.1(3)
C7# C6# C9# C10# -63.1(5)
C5# C6# C9# C10# 104.4(4)
C6# C9# C10# C11# -18.2(5)
C9# C10# C11# C12# 102.2(4)
C9# C10# C11# C16# -63.4(5)
C16# C11# C12# C13# 14.5(6)
C10# C11# C12# C13# -151.4(4)
C11# C12# C13# C14# -0.7(6)
C12# C13# C14# C15# -13.2(5)
C12# C13# C14# C1# 153.3(4)
C2# C1# C14# C13# -84.4(4)
C2# C1# C14# C15# 81.8(4)
C13# C14# C15# C16# 13.5(5)
C1# C14# C15# C16# -153.4(3)
C14# C15# C16# C11# 0.1(6)
C12# C11# C16# C15# -14.1(5)
C10# C11# C16# C15# 152.0(3)

loop_
_cod_related_entry_id
_cod_related_entry_database
_cod_related_entry_code
1 ChemSpider 9013501
